data_7131627
loop_
_publ_author_name
'Srinivas, Dasari'
'Mounika, Kurella'
'Satyanarayana, Gedu'

_publ_section_title
;
 Functionalization of arylacetic acids <i>via</i> directing-group-assisted
 remote <i>meta</i>-C-H activation.
;
_journal_issue 46
_journal_name_full 'Chemical communications (Cambridge, England)'
_journal_page_first 7084
_journal_page_last 7087
_journal_paper_doi 10.1039/d3cc01050c
_journal_volume 59
_journal_year 2023
_chemical_formula_moiety 'C18 H18 O5'
_chemical_formula_sum 'C18 H18 O5'
_chemical_formula_weight 314.32
_space_group_crystal_system orthorhombic
_space_group_IT_number 61
_space_group_name_Hall '-P 2ac 2ab'
_space_group_name_H-M_alt 'P b c a'
_atom_sites_solution_hydrogens geom
_atom_sites_solution_primary dual
_audit_creation_date 2023-01-23
_audit_creation_method
;
Olex2 1.5
(compiled 2022.04.07 svn.rca3783a0 for OlexSys, GUI svn.r6498)
;
_audit_update_record
;
2023-03-02 deposited with the CCDC.	2023-05-12 downloaded from the CCDC.
;
_cell_angle_alpha 90
_cell_angle_beta 90
_cell_angle_gamma 90
_cell_formula_units_Z 8
_cell_length_a 8.8205(4)
_cell_length_b 18.7330(11)
_cell_length_c 19.9045(12)
_cell_measurement_reflns_used 6999
_cell_measurement_temperature 297
_cell_measurement_theta_max 24.83
_cell_measurement_theta_min 2.40
_cell_volume 3288.9(3)
_computing_cell_refinement 'SAINT V8.40B (?, 2016)'
_computing_data_reduction 'SAINT V8.40B (?, 2016)'
_computing_molecular_graphics 'Olex2 1.5 (Dolomanov et al., 2009)'
_computing_publication_material 'Olex2 1.5 (Dolomanov et al., 2009)'
_computing_structure_refinement 'XL  (Sheldrick, 2008)'
_computing_structure_solution 'SHELXT 2018/2 (Sheldrick, 2018)'
_diffrn_ambient_temperature 297
_diffrn_measured_fraction_theta_full 1.000
_diffrn_measured_fraction_theta_max 0.983
_diffrn_measurement_device_type 'Bruker APEX-II CCD'
_diffrn_measurement_method '\f and \w scans'
_diffrn_radiation_type MoK\a
_diffrn_radiation_wavelength 0.71073
_diffrn_reflns_av_R_equivalents 0.0527
_diffrn_reflns_av_unetI/netI 0.0320
_diffrn_reflns_Laue_measured_fraction_full 1.000
_diffrn_reflns_Laue_measured_fraction_max 0.983
_diffrn_reflns_limit_h_max 10
_diffrn_reflns_limit_h_min -11
_diffrn_reflns_limit_k_max 24
_diffrn_reflns_limit_k_min -23
_diffrn_reflns_limit_l_max 25
_diffrn_reflns_limit_l_min -25
_diffrn_reflns_number 27161
_diffrn_reflns_point_group_measured_fraction_full 1.000
_diffrn_reflns_point_group_measured_fraction_max 0.983
_diffrn_reflns_theta_full 25.242
_diffrn_reflns_theta_max 27.442
_diffrn_reflns_theta_min 2.046
_diffrn_source_current 1.4
_diffrn_source_power 0.07
_diffrn_source_voltage 50.0
_diffrn_standards_number 0
_exptl_absorpt_coefficient_mu 0.093
_exptl_absorpt_correction_T_max 0.7455
_exptl_absorpt_correction_T_min 0.6718
_exptl_absorpt_correction_type multi-scan
_exptl_absorpt_process_details
;
SADABS-2016/2 (Bruker,2016/2) was used for absorption correction.
wR2(int) was 0.0907 before and 0.0606 after correction.
The Ratio of minimum to maximum transmission is 0.9011.
The \l/2 correction factor is Not present.
;
_exptl_crystal_colour 'clear light colourless'
_exptl_crystal_colour_lustre clear
_exptl_crystal_colour_modifier light
_exptl_crystal_colour_primary colourless
_exptl_crystal_density_diffrn 1.270
_exptl_crystal_description block
_exptl_crystal_F_000 1328
_exptl_crystal_size_max 0.5
_exptl_crystal_size_mid 0.5
_exptl_crystal_size_min 0.214
_refine_diff_density_max 0.320
_refine_diff_density_min -0.364
_refine_diff_density_rms 0.040
_refine_ls_extinction_method none
_refine_ls_goodness_of_fit_ref 1.034
_refine_ls_hydrogen_treatment constr
_refine_ls_matrix_type full
_refine_ls_number_parameters 212
_refine_ls_number_reflns 3692
_refine_ls_number_restraints 0
_refine_ls_restrained_S_all 1.034
_refine_ls_R_factor_all 0.0824
_refine_ls_R_factor_gt 0.0524
_refine_ls_shift/su_max 0.001
_refine_ls_shift/su_mean 0.000
_refine_ls_structure_factor_coef Fsqd
_refine_ls_weighting_details 'w=1/[\s^2^(Fo^2^)+(0.0708P)^2^+1.0737P] where P=(Fo^2^+2Fc^2^)/3'
_refine_ls_weighting_scheme calc
_refine_ls_wR_factor_gt 0.1374
_refine_ls_wR_factor_ref 0.1580
_reflns_Friedel_coverage 0.000
_reflns_number_gt 2501
_reflns_number_total 3692
_reflns_threshold_expression 'I > 2\s(I)'
_cod_data_source_file d3cc01050c2.cif
_cod_data_source_block mo_gs_ds_2_469_0m
_cod_depositor_comments 'Adding full bibliography for 7131627.cif.'
_cod_database_code 7131627
_shelx_shelxl_version_number 2019/1
_shelx_space_group_comment
;
The symmetry employed for this shelxl refinement is uniquely defined
by the following loop, which should always be used as a source of
symmetry information in preference to the above space-group names.
They are only intended as comments.
;
_shelx_estimated_absorpt_t_max 0.980
_shelx_estimated_absorpt_t_min 0.955
_olex2_refinement_description
;
1. Fixed Uiso
 At 1.2 times of:
  All C(H) groups
 At 1.5 times of:
  All C(H,H,H) groups, All O(H) groups
2.a Aromatic/amide H refined with riding coordinates:
 C1(H1), C2(H2), C3(H3A), C6(H6), C13(H13), C14(H14), C17(H17)
2.b Tetrahedral OH refined with riding coordinates:
 O4(H4)
2.c Idealised Me refined as rotating group:
 C9(H9A,H9B,H9C), C18(H18A,H18B,H18C), C19(H19A,H19B,H19C)
2.d Idealised tetrahedral OH refined as rotating group:
 O3(H3)
;
_olex2_exptl_crystal_mounting_method 'Nylon loop'
_olex2_submission_special_instructions 'No special instructions were received'

loop_
_space_group_symop_operation_xyz
'x, y, z'
'x+1/2, -y+1/2, -z'
'-x, y+1/2, -z+1/2'
'-x+1/2, -y, z+1/2'
'-x, -y, -z'
'-x-1/2, y-1/2, z'
'x, -y-1/2, z-1/2'
'x-1/2, y, -z-1/2'

loop_
_atom_site_label
_atom_site_type_symbol
_atom_site_fract_x
_atom_site_fract_y
_atom_site_fract_z
_atom_site_U_iso_or_equiv
_atom_site_adp_type
_atom_site_occupancy
_atom_site_site_symmetry_order
_atom_site_calc_flag
_atom_site_refinement_flags_posn
_atom_site_refinement_flags_adp
_atom_site_refinement_flags_occupancy
_atom_site_disorder_assembly
_atom_site_disorder_group
O1 O 0.65924(18) 0.09983(9) 0.53906(7) 0.0689(5) Uani 1 1 d . . . . .
O2 O 0.29604(16) 0.37378(9) 0.62013(7) 0.0630(4) Uani 1 1 d . . . . .
O3 O 0.41160(17) 0.41335(9) 0.52842(7) 0.0634(4) Uani 1 1 d . . . . .
H3 H 0.325772 0.408280 0.513326 0.095 Uiso 1 1 calc R U . . .
O4 O 0.55505(19) 0.15293(10) 0.45235(8) 0.0786(5) Uani 1 1 d . . . . .
H4 H 0.557371 0.118906 0.426458 0.118 Uiso 1 1 calc R U . . .
C1 C 0.7468(3) 0.48967(12) 0.66404(12) 0.0677(6) Uani 1 1 d . . . . .
H1 H 0.792298 0.534368 0.661354 0.081 Uiso 1 1 calc R U . . .
C2 C 0.8017(3) 0.43885(12) 0.70798(12) 0.0679(6) Uani 1 1 d . . . . .
H2 H 0.883719 0.449571 0.735575 0.081 Uiso 1 1 calc R U . . .
C3 C 0.7357(3) 0.37239(11) 0.71111(10) 0.0563(5) Uani 1 1 d . . . . .
H3A H 0.775190 0.338574 0.740499 0.068 Uiso 1 1 calc R U . . .
C4 C 0.6116(2) 0.35439(9) 0.67157(8) 0.0416(4) Uani 1 1 d . . . . .
C5 C 0.5470(2) 0.28089(9) 0.67426(9) 0.0419(4) Uani 1 1 d . . . . .
C6 C 0.5229(2) 0.24838(10) 0.73632(9) 0.0502(5) Uani 1 1 d . . . . .
H6 H 0.549264 0.271870 0.775789 0.060 Uiso 1 1 calc R U . . .
C7 C 0.4598(3) 0.18124(11) 0.73876(10) 0.0588(5) Uani 1 1 d . . . . .
O8 O 0.4294(3) 0.14554(10) 0.79725(8) 0.0919(6) Uani 1 1 d . . . . .
C9 C 0.4465(4) 0.18265(17) 0.85785(12) 0.0960(10) Uani 1 1 d . . . . .
H9A H 0.388351 0.225931 0.856260 0.144 Uiso 1 1 calc R U . . .
H9B H 0.551584 0.194010 0.864520 0.144 Uiso 1 1 calc R U . . .
H9C H 0.411386 0.153460 0.894298 0.144 Uiso 1 1 calc R U . . .
C10 C 0.5479(2) 0.13084(9) 0.51097(9) 0.0457(4) Uani 1 1 d . . . . .
C11 C 0.4038(2) 0.13976(10) 0.55178(10) 0.0512(5) Uani 1 1 d . . . . .
C12 C 0.4462(2) 0.17609(9) 0.61831(9) 0.0454(4) Uani 1 1 d . . . . .
C13 C 0.4210(3) 0.14524(11) 0.68017(10) 0.0569(5) Uani 1 1 d . . . . .
H13 H 0.377803 0.100040 0.682730 0.068 Uiso 1 1 calc R U . . .
C14 C 0.6238(3) 0.47335(11) 0.62421(10) 0.0581(5) Uani 1 1 d . . . . .
H14 H 0.587098 0.507220 0.594166 0.070 Uiso 1 1 calc R U . . .
C15 C 0.5538(2) 0.40705(9) 0.62829(9) 0.0436(4) Uani 1 1 d . . . . .
C16 C 0.4127(2) 0.39687(9) 0.58914(9) 0.0448(4) Uani 1 1 d . . . . .
C17 C 0.5110(2) 0.24398(9) 0.61625(9) 0.0424(4) Uani 1 1 d . . . . .
H17 H 0.530541 0.264961 0.574801 0.051 Uiso 1 1 calc R U . . .
C18 C 0.3377(3) 0.06459(13) 0.56150(13) 0.0776(7) Uani 1 1 d . . . . .
H18A H 0.316952 0.043720 0.518420 0.116 Uiso 1 1 calc R U . . .
H18B H 0.245457 0.067646 0.586921 0.116 Uiso 1 1 calc R U . . .
H18C H 0.409453 0.035438 0.585219 0.116 Uiso 1 1 calc R U . . .
C19 C 0.2895(2) 0.18550(14) 0.51252(12) 0.0680(6) Uani 1 1 d . . . . .
H19A H 0.332706 0.231615 0.503806 0.102 Uiso 1 1 calc R U . . .
H19B H 0.198562 0.190943 0.538508 0.102 Uiso 1 1 calc R U . . .
H19C H 0.265870 0.162508 0.470704 0.102 Uiso 1 1 calc R U . . .

loop_
_atom_site_aniso_label
_atom_site_aniso_U_11
_atom_site_aniso_U_22
_atom_site_aniso_U_33
_atom_site_aniso_U_23
_atom_site_aniso_U_13
_atom_site_aniso_U_12
O1 0.0678(10) 0.0835(11) 0.0554(9) 0.0054(8) 0.0028(8) 0.0235(8)
O2 0.0519(8) 0.0884(11) 0.0488(8) 0.0095(7) 0.0031(7) -0.0013(7)
O3 0.0638(9) 0.0808(10) 0.0455(8) 0.0135(7) -0.0081(7) -0.0077(8)
O4 0.0682(11) 0.1085(13) 0.0590(10) 0.0145(9) 0.0075(8) 0.0185(9)
C1 0.0804(15) 0.0506(11) 0.0721(14) 0.0019(11) -0.0144(13) -0.0167(11)
C2 0.0727(15) 0.0626(13) 0.0683(14) -0.0003(11) -0.0235(12) -0.0132(11)
C3 0.0644(13) 0.0499(11) 0.0545(12) 0.0034(9) -0.0139(10) 0.0020(10)
C4 0.0493(10) 0.0389(9) 0.0364(9) -0.0021(7) 0.0001(8) 0.0036(7)
C5 0.0456(10) 0.0387(9) 0.0415(9) 0.0005(7) 0.0023(8) 0.0051(7)
C6 0.0646(12) 0.0474(10) 0.0387(10) 0.0020(8) 0.0000(9) 0.0044(9)
C7 0.0774(15) 0.0532(11) 0.0456(11) 0.0112(9) 0.0094(10) -0.0010(10)
O8 0.1500(19) 0.0737(11) 0.0520(10) 0.0183(8) 0.0133(10) -0.0247(11)
C9 0.137(3) 0.109(2) 0.0415(13) 0.0230(13) 0.0043(15) -0.014(2)
C10 0.0525(11) 0.0406(9) 0.0438(10) -0.0064(8) -0.0017(8) -0.0045(8)
C11 0.0524(11) 0.0475(10) 0.0536(11) -0.0074(9) 0.0013(9) -0.0072(8)
C12 0.0465(10) 0.0417(9) 0.0480(10) -0.0024(8) 0.0070(8) -0.0005(8)
C13 0.0697(14) 0.0430(10) 0.0580(13) 0.0039(9) 0.0105(10) -0.0075(9)
C14 0.0731(14) 0.0438(10) 0.0574(12) 0.0080(9) -0.0087(11) -0.0040(10)
C15 0.0505(10) 0.0407(9) 0.0395(9) -0.0011(7) -0.0004(8) 0.0026(8)
C16 0.0527(11) 0.0408(9) 0.0408(10) 0.0015(8) 0.0006(8) 0.0048(8)
C17 0.0482(10) 0.0412(9) 0.0379(9) 0.0013(7) 0.0052(8) 0.0003(8)
C18 0.0836(17) 0.0634(14) 0.0858(17) -0.0146(12) 0.0108(14) -0.0309(13)
C19 0.0514(12) 0.0861(16) 0.0664(14) -0.0126(12) -0.0051(10) 0.0054(11)

loop_
_atom_type_symbol
_atom_type_description
_atom_type_scat_dispersion_real
_atom_type_scat_dispersion_imag
_atom_type_scat_source
C C 0.0033 0.0016 'International Tables Vol C Tables 4.2.6.8 and 6.1.1.4'
H H 0.0000 0.0000 'International Tables Vol C Tables 4.2.6.8 and 6.1.1.4'
O O 0.0106 0.0060 'International Tables Vol C Tables 4.2.6.8 and 6.1.1.4'

loop_
_geom_angle_atom_site_label_1
_geom_angle_atom_site_label_2
_geom_angle_atom_site_label_3
_geom_angle
_geom_angle_site_symmetry_1
_geom_angle_site_symmetry_3
_geom_angle_publ_flag
C16 O3 H3 109.5 . . ?
C10 O4 H4 109.5 . . ?
C2 C1 H1 120.4 . . ?
C14 C1 H1 120.4 . . ?
C14 C1 C2 119.2(2) . . ?
C1 C2 H2 119.9 . . ?
C3 C2 C1 120.3(2) . . ?
C3 C2 H2 119.9 . . ?
C2 C3 H3A 119.1 . . ?
C2 C3 C4 121.83(19) . . ?
C4 C3 H3A 119.1 . . ?
C3 C4 C5 120.30(16) . . ?
C3 C4 C15 117.55(17) . . ?
C15 C4 C5 122.13(16) . . ?
C6 C5 C4 119.59(16) . . ?
C17 C5 C4 121.30(15) . . ?
C17 C5 C6 119.12(17) . . ?
C5 C6 H6 120.2 . . ?
C7 C6 C5 119.50(18) . . ?
C7 C6 H6 120.2 . . ?
C6 C7 C13 120.88(17) . . ?
O8 C7 C6 123.75(19) . . ?
O8 C7 C13 115.36(18) . . ?
C7 O8 C9 117.96(19) . . ?
O8 C9 H9A 109.5 . . ?
O8 C9 H9B 109.5 . . ?
O8 C9 H9C 109.5 . . ?
H9A C9 H9B 109.5 . . ?
H9A C9 H9C 109.5 . . ?
H9B C9 H9C 109.5 . . ?
O1 C10 C11 117.52(17) . . ?
O4 C10 O1 121.87(18) . . ?
O4 C10 C11 120.61(18) . . ?
C10 C11 C12 107.84(15) . . ?
C10 C11 C18 106.51(17) . . ?
C10 C11 C19 109.79(17) . . ?
C12 C11 C18 112.97(17) . . ?
C12 C11 C19 110.57(16) . . ?
C18 C11 C19 109.04(19) . . ?
C13 C12 C11 123.06(17) . . ?
C13 C12 C17 118.32(17) . . ?
C17 C12 C11 118.61(16) . . ?
C7 C13 H13 119.8 . . ?
C12 C13 C7 120.44(18) . . ?
C12 C13 H13 119.8 . . ?
C1 C14 H14 119.5 . . ?
C1 C14 C15 120.97(19) . . ?
C15 C14 H14 119.5 . . ?
C4 C15 C16 122.48(16) . . ?
C14 C15 C4 120.13(17) . . ?
C14 C15 C16 117.27(16) . . ?
O2 C16 C15 117.86(16) . . ?
O3 C16 O2 123.13(18) . . ?
O3 C16 C15 118.96(17) . . ?
C5 C17 C12 121.70(16) . . ?
C5 C17 H17 119.1 . . ?
C12 C17 H17 119.1 . . ?
C11 C18 H18A 109.5 . . ?
C11 C18 H18B 109.5 . . ?
C11 C18 H18C 109.5 . . ?
H18A C18 H18B 109.5 . . ?
H18A C18 H18C 109.5 . . ?
H18B C18 H18C 109.5 . . ?
C11 C19 H19A 109.5 . . ?
C11 C19 H19B 109.5 . . ?
C11 C19 H19C 109.5 . . ?
H19A C19 H19B 109.5 . . ?
H19A C19 H19C 109.5 . . ?
H19B C19 H19C 109.5 . . ?

loop_
_geom_bond_atom_site_label_1
_geom_bond_atom_site_label_2
_geom_bond_distance
_geom_bond_site_symmetry_2
_geom_bond_publ_flag
O1 C10 1.270(2) . ?
O2 C16 1.275(2) . ?
O3 H3 0.8200 . ?
O3 C16 1.247(2) . ?
O4 H4 0.8200 . ?
O4 C10 1.240(2) . ?
C1 H1 0.9300 . ?
C1 C2 1.380(3) . ?
C1 C14 1.378(3) . ?
C2 H2 0.9300 . ?
C2 C3 1.376(3) . ?
C3 H3A 0.9300 . ?
C3 C4 1.390(3) . ?
C4 C5 1.491(2) . ?
C4 C15 1.405(2) . ?
C5 C6 1.394(2) . ?
C5 C17 1.383(2) . ?
C6 H6 0.9300 . ?
C6 C7 1.376(3) . ?
C7 O8 1.369(2) . ?
C7 C13 1.390(3) . ?
O8 C9 1.400(3) . ?
C9 H9A 0.9600 . ?
C9 H9B 0.9600 . ?
C9 H9C 0.9600 . ?
C10 C11 1.518(3) . ?
C11 C12 1.535(3) . ?
C11 C18 1.536(3) . ?
C11 C19 1.537(3) . ?
C12 C13 1.378(3) . ?
C12 C17 1.395(2) . ?
C13 H13 0.9300 . ?
C14 H14 0.9300 . ?
C14 C15 1.390(3) . ?
C15 C16 1.481(3) . ?
C17 H17 0.9300 . ?
C18 H18A 0.9600 . ?
C18 H18B 0.9600 . ?
C18 H18C 0.9600 . ?
C19 H19A 0.9600 . ?
C19 H19B 0.9600 . ?
C19 H19C 0.9600 . ?

loop_
_geom_torsion_atom_site_label_1
_geom_torsion_atom_site_label_2
_geom_torsion_atom_site_label_3
_geom_torsion_atom_site_label_4
_geom_torsion
_geom_torsion_site_symmetry_1
_geom_torsion_site_symmetry_2
_geom_torsion_site_symmetry_3
_geom_torsion_site_symmetry_4
_geom_torsion_publ_flag
O1 C10 C11 C12 53.1(2) . . . . ?
O1 C10 C11 C18 -68.4(2) . . . . ?
O1 C10 C11 C19 173.65(18) . . . . ?
O4 C10 C11 C12 -127.2(2) . . . . ?
O4 C10 C11 C18 111.2(2) . . . . ?
O4 C10 C11 C19 -6.7(3) . . . . ?
C1 C2 C3 C4 -1.0(4) . . . . ?
C1 C14 C15 C4 -2.5(3) . . . . ?
C1 C14 C15 C16 173.5(2) . . . . ?
C2 C1 C14 C15 0.7(4) . . . . ?
C2 C3 C4 C5 177.4(2) . . . . ?
C2 C3 C4 C15 -0.7(3) . . . . ?
C3 C4 C5 C6 45.7(3) . . . . ?
C3 C4 C5 C17 -134.0(2) . . . . ?
C3 C4 C15 C14 2.4(3) . . . . ?
C3 C4 C15 C16 -173.39(18) . . . . ?
C4 C5 C6 C7 178.38(18) . . . . ?
C4 C5 C17 C12 -177.95(16) . . . . ?
C4 C15 C16 O2 48.6(2) . . . . ?
C4 C15 C16 O3 -133.7(2) . . . . ?
C5 C4 C15 C14 -175.71(18) . . . . ?
C5 C4 C15 C16 8.5(3) . . . . ?
C5 C6 C7 O8 -178.8(2) . . . . ?
C5 C6 C7 C13 0.5(3) . . . . ?
C6 C5 C17 C12 2.3(3) . . . . ?
C6 C7 O8 C9 7.9(4) . . . . ?
C6 C7 C13 C12 0.5(3) . . . . ?
O8 C7 C13 C12 179.9(2) . . . . ?
C10 C11 C12 C13 -120.1(2) . . . . ?
C10 C11 C12 C17 61.0(2) . . . . ?
C11 C12 C13 C7 -179.03(19) . . . . ?
C11 C12 C17 C5 177.66(17) . . . . ?
C13 C7 O8 C9 -171.5(2) . . . . ?
C13 C12 C17 C5 -1.3(3) . . . . ?
C14 C1 C2 C3 1.0(4) . . . . ?
C14 C15 C16 O2 -127.3(2) . . . . ?
C14 C15 C16 O3 50.3(2) . . . . ?
C15 C4 C5 C6 -136.27(18) . . . . ?
C15 C4 C5 C17 44.0(3) . . . . ?
C17 C5 C6 C7 -1.9(3) . . . . ?
C17 C12 C13 C7 -0.1(3) . . . . ?
C18 C11 C12 C13 -2.6(3) . . . . ?
C18 C11 C12 C17 178.41(18) . . . . ?
C19 C11 C12 C13 119.9(2) . . . . ?
C19 C11 C12 C17 -59.1(2) . . . . ?
